data_4325372
loop_
_publ_author_name
'Christelle Freund'
'William Porzio'
'Umberto Giovanella'
'Francesco Vignali'
'Mariacecilia Pasini'
'Silvia Destri'
'Agnieszka Mech'
'Sebastiano Di Pietro'
'Lorenzo Di Bari'
'Placido Mineo'

_publ_section_title
;
 Thiophene Based Europium \b-Diketonate Complexes: Effect of the Ligand
 Structure on the Emission Quantum yield
;
_journal_name_full 'Inorganic Chemistry'
_journal_page_first 5417
_journal_page_last 5429
_journal_paper_doi 10.1021/ic1021164
_journal_volume 50
_journal_year 2011
_chemical_formula_sum 'C72 H34 Br6 Eu2 F18 O12 S6 n4'
_chemical_formula_weight 2464.77
_chemical_name_systematic
;
 ?
;
_space_group_IT_number 2
_symmetry_space_group_name_Hall '-P 1'
_symmetry_space_group_name_H-M 'P -1'
_atom_sites_solution_hydrogens geom
_atom_sites_solution_primary direct
_atom_sites_solution_secondary difmap
_audit_creation_method SHELXL-97
_cell_angle_alpha 95.118(3)
_cell_angle_beta 95.479(3)
_cell_angle_gamma 98.792(3)
_cell_formula_units_Z 1
_cell_length_a 9.8037(14)
_cell_length_b 13.673(2)
_cell_length_c 16.067(2)
_cell_measurement_temperature 293(2)
_cell_volume 2106.9(5)
_computing_structure_refinement 'SHELXL-97 (Sheldrick, 1997)'
_diffrn_ambient_temperature 293(2)
_diffrn_measured_fraction_theta_full 0.998
_diffrn_measured_fraction_theta_max 0.998
_diffrn_radiation_monochromator graphite
_diffrn_radiation_source 'fine-focus sealed tube'
_diffrn_radiation_type MoK\a
_diffrn_radiation_wavelength 0.71073
_diffrn_reflns_av_R_equivalents 0.0310
_diffrn_reflns_av_sigmaI/netI 0.0415
_diffrn_reflns_limit_h_max 11
_diffrn_reflns_limit_h_min -11
_diffrn_reflns_limit_k_max 16
_diffrn_reflns_limit_k_min -16
_diffrn_reflns_limit_l_max 19
_diffrn_reflns_limit_l_min -19
_diffrn_reflns_number 20772
_diffrn_reflns_theta_full 24.99
_diffrn_reflns_theta_max 24.99
_diffrn_reflns_theta_min 1.28
_exptl_absorpt_coefficient_mu 4.568
_exptl_absorpt_correction_T_max 0.4773
_exptl_absorpt_correction_T_min 0.2385
_exptl_absorpt_correction_type psi-scan
_exptl_crystal_density_diffrn 1.943
_exptl_crystal_F_000 1184
_exptl_crystal_size_max 0.44
_exptl_crystal_size_mid 0.25
_exptl_crystal_size_min 0.19
_refine_diff_density_max 2.770
_refine_diff_density_min -1.092
_refine_diff_density_rms 0.127
_refine_ls_extinction_method none
_refine_ls_goodness_of_fit_ref 1.016
_refine_ls_hydrogen_treatment 'riding mode'
_refine_ls_matrix_type full
_refine_ls_number_parameters 541
_refine_ls_number_reflns 7406
_refine_ls_number_restraints 0
_refine_ls_restrained_S_all 1.016
_refine_ls_R_factor_all 0.0768
_refine_ls_R_factor_gt 0.0576
_refine_ls_shift/su_max 0.001
_refine_ls_shift/su_mean 0.000
_refine_ls_structure_factor_coef Fsqd
_refine_ls_weighting_details 'calc w=1/[\s^2^(Fo^2^)+(0.1128P)^2^+2.5642P] where P=(Fo^2^+2Fc^2^)/3'
_refine_ls_weighting_scheme calc
_refine_ls_wR_factor_gt 0.1562
_refine_ls_wR_factor_ref 0.1755
_reflns_number_gt 5710
_reflns_number_total 7406
_reflns_threshold_expression >2sigma(I)
_cod_data_source_file ic1021164_si_002.cif
_cod_data_source_block eubrac1mu
_cod_original_formula_sum 'C72 H34 Br6 Eu2 F18 n4 O12 S6'
_cod_database_code 4325372

loop_
_symmetry_equiv_pos_as_xyz
'x, y, z'
'-x, -y, -z'

loop_
_atom_site_label
_atom_site_type_symbol
_atom_site_fract_x
_atom_site_fract_y
_atom_site_fract_z
_atom_site_U_iso_or_equiv
_atom_site_adp_type
_atom_site_occupancy
_atom_site_symmetry_multiplicity
_atom_site_calc_flag
_atom_site_refinement_flags
Eu1 Eu 0.34763(4) 0.72491(3) 0.27974(2) 0.05877(17) Uani 1 1 d .
Br1 Br 0.97833(13) 1.01740(11) 0.61867(9) 0.1220(5) Uani 1 1 d .
Br2 Br 0.9628(2) 1.17328(14) 0.21191(14) 0.1819(9) Uani 1 1 d .
Br3 Br 0.7169(3) 0.7620(3) -0.14631(19) 0.2706(17) Uani 1 1 d .
S1 S 0.7161(2) 0.91230(19) 0.50162(14) 0.0802(6) Uani 1 1 d .
S2 S 0.7096(3) 1.0145(2) 0.22884(18) 0.0967(8) Uani 1 1 d .
S3 S 0.5643(4) 0.7208(3) 0.0096(2) 0.1264(11) Uani 1 1 d .
F1 F -0.0450(6) 0.7575(5) 0.4630(5) 0.120(2) Uani 1 1 d .
F2 F 0.0748(7) 0.7501(7) 0.5792(4) 0.138(3) Uani 1 1 d .
F3 F 0.0305(7) 0.6277(5) 0.4891(5) 0.116(2) Uani 1 1 d .
F4 F 0.0019(13) 0.7719(9) 0.0606(8) 0.226(7) Uani 1 1 d .
F5 F -0.0298(9) 0.8927(9) 0.1340(6) 0.174(4) Uani 1 1 d .
F6 F 0.0734(10) 0.9137(12) 0.0308(6) 0.215(6) Uani 1 1 d .
F7 F 0.0226(16) 0.4146(8) 0.2092(9) 0.237(7) Uani 1 1 d .
F8 F 0.0254(13) 0.3906(8) 0.0761(7) 0.225(6) Uani 1 1 d .
F9 F -0.0760(12) 0.5029(12) 0.1281(9) 0.227(6) Uani 1 1 d .
O1 O 0.4637(5) 0.8143(4) 0.4054(3) 0.0675(13) Uani 1 1 d .
O2 O 0.1871(5) 0.7251(4) 0.3808(3) 0.0701(14) Uani 1 1 d .
O3 O 0.4663(6) 0.8736(4) 0.2383(3) 0.0713(14) Uani 1 1 d .
O4 O 0.1832(6) 0.8027(5) 0.2046(4) 0.0780(15) Uani 1 1 d .
O5 O 0.1835(6) 0.5888(5) 0.2170(4) 0.0798(15) Uani 1 1 d .
O6 O 0.4070(6) 0.6799(5) 0.1446(4) 0.0852(17) Uani 1 1 d .
N1 n 0.5959(6) 0.6812(5) 0.2927(4) 0.0689(16) Uani 1 1 d .
N2 n 0.3856(7) 0.5689(5) 0.3547(4) 0.0685(16) Uani 1 1 d .
C2 C 0.4399(7) 0.8364(5) 0.4789(4) 0.0563(16) Uani 1 1 d .
C3 C 0.6192(7) 0.5940(6) 0.3214(5) 0.0608(17) Uani 1 1 d .
C5 C 0.3057(8) 0.8115(6) 0.5065(5) 0.0659(19) Uani 1 1 d .
H5 H 0.2934 0.8343 0.5611 0.079 Uiso 1 1 calc R
C6 C 0.1948(8) 0.7562(6) 0.4572(5) 0.0635(19) Uani 1 1 d .
C7 C 0.5567(8) 0.8873(5) 0.5381(5) 0.0628(18) Uani 1 1 d .
C8 C 0.4426(10) 0.9263(7) 0.1794(5) 0.077(2) Uani 1 1 d .
C9 C 0.3146(12) 0.9181(8) 0.1304(6) 0.092(3) Uani 1 1 d .
H9 H 0.3092 0.9551 0.0847 0.111 Uiso 1 1 calc R
C10 C 0.5094(8) 0.5350(6) 0.3545(5) 0.068(2) Uani 1 1 d .
C11 C 0.0648(10) 0.7255(8) 0.4990(6) 0.082(2) Uani 1 1 d .
C12 C 0.2425(14) 0.5442(9) 0.0821(7) 0.113(4) Uani 1 1 d .
H12 H 0.2188 0.4970 0.0355 0.135 Uiso 1 1 calc R
C13 C 0.6994(9) 0.7353(7) 0.2604(7) 0.088(3) Uani 1 1 d .
H13 H 0.6825 0.7923 0.2364 0.105 Uiso 1 1 calc R
C14 C 0.2828(9) 0.5132(7) 0.3851(6) 0.084(2) Uani 1 1 d .
H14 H 0.1986 0.5365 0.3863 0.100 Uiso 1 1 calc R
C15 C 0.7025(12) 0.9642(9) 0.6561(7) 0.106(4) Uani 1 1 d .
H15 H 0.7257 0.9912 0.7118 0.128 Uiso 1 1 calc R
C16 C 0.5660(10) 0.9172(9) 0.6202(6) 0.096(3) Uani 1 1 d .
H16 H 0.4907 0.9083 0.6514 0.116 Uiso 1 1 calc R
C17 C 0.1941(10) 0.8569(8) 0.1470(6) 0.081(2) Uani 1 1 d .
C18 C 0.8546(9) 0.6239(9) 0.2897(7) 0.096(3) Uani 1 1 d .
H18 H 0.9424 0.6061 0.2891 0.115 Uiso 1 1 calc R
C19 C 0.7654(12) 0.4693(10) 0.3483(9) 0.116(4) Uani 1 1 d .
H19 H 0.8488 0.4455 0.3446 0.139 Uiso 1 1 calc R
C20 C 0.5294(11) 0.4449(8) 0.3824(7) 0.095(3) Uani 1 1 d .
C21 C 0.7500(9) 0.5612(7) 0.3196(6) 0.079(2) Uani 1 1 d .
C22 C 0.3542(11) 0.6177(8) 0.0812(6) 0.087(3) Uani 1 1 d .
C23 C 0.7907(9) 0.9634(7) 0.5986(6) 0.076(2) Uani 1 1 d .
C24 C 0.1644(11) 0.5368(7) 0.1476(7) 0.091(3) Uani 1 1 d .
C25 C 0.8312(10) 0.7097(9) 0.2616(8) 0.101(3) Uani 1 1 d .
H25 H 0.9029 0.7520 0.2429 0.121 Uiso 1 1 calc R
C26 C 0.5647(17) 1.0696(11) 0.1067(9) 0.137(5) Uani 1 1 d .
H26 H 0.4934 1.0724 0.0648 0.164 Uiso 1 1 calc R
C27 C 0.4198(14) 0.3898(9) 0.4144(9) 0.123(4) Uani 1 1 d .
H27 H 0.4315 0.3301 0.4356 0.148 Uiso 1 1 calc R
C28 C 0.6631(14) 0.4158(10) 0.3807(10) 0.131(5) Uani 1 1 d .
H28 H 0.6788 0.3575 0.4029 0.157 Uiso 1 1 calc R
C29 C 0.2934(12) 0.4221(8) 0.4153(8) 0.108(4) Uani 1 1 d .
H29 H 0.2184 0.3846 0.4352 0.130 Uiso 1 1 calc R
C30 C 0.0571(14) 0.8568(13) 0.0925(7) 0.115(4) Uani 1 1 d .
C31 C 0.035(2) 0.4547(13) 0.1399(12) 0.147(6) Uani 1 1 d .
C32 C 0.5566(12) 1.0020(7) 0.1645(6) 0.089(3) Uani 1 1 d .
C33 C 0.4046(16) 0.5852(17) -0.0722(7) 0.164(8) Uani 1 1 d .
H33 H 0.3280 0.5358 -0.0884 0.197 Uiso 1 1 calc R
C34 C 0.7786(15) 1.1111(9) 0.1785(9) 0.116(4) Uani 1 1 d .
C35 C 0.6949(19) 1.1357(12) 0.1175(12) 0.153(6) Uani 1 1 d .
H35 H 0.7171 1.1886 0.0860 0.184 Uiso 1 1 calc R
C36 C 0.5830(15) 0.6882(14) -0.0964(10) 0.136(5) Uani 1 1 d .
C37 C 0.484(2) 0.6110(15) -0.1215(12) 0.157(6) Uani 1 1 d .
H37 H 0.4761 0.5781 -0.1754 0.189 Uiso 1 1 calc R
C38 C 0.4287(12) 0.6285(10) 0.0053(6) 0.104(3) Uani 1 1 d .

loop_
_atom_site_aniso_label
_atom_site_aniso_U_11
_atom_site_aniso_U_22
_atom_site_aniso_U_33
_atom_site_aniso_U_23
_atom_site_aniso_U_13
_atom_site_aniso_U_12
Eu1 0.0526(2) 0.0641(3) 0.0596(2) 0.00636(16) 0.01240(16) 0.00571(16)
Br1 0.0852(7) 0.1423(11) 0.1170(9) 0.0013(8) -0.0109(6) -0.0283(7)
Br2 0.1766(17) 0.1472(13) 0.1999(18) 0.0194(13) 0.0694(14) -0.0740(12)
Br3 0.205(2) 0.389(5) 0.238(3) 0.058(3) 0.156(2) 0.017(3)
S1 0.0680(13) 0.0949(15) 0.0706(13) 0.0050(11) 0.0096(10) -0.0084(11)
S2 0.0957(17) 0.0863(16) 0.1065(19) 0.0236(14) 0.0311(15) -0.0105(13)
S3 0.111(2) 0.163(3) 0.106(2) 0.008(2) 0.0387(18) 0.013(2)
F1 0.064(3) 0.155(6) 0.160(6) 0.039(5) 0.041(4) 0.044(4)
F2 0.093(4) 0.217(8) 0.094(4) -0.006(5) 0.047(3) -0.009(5)
F3 0.095(4) 0.115(5) 0.147(6) 0.034(4) 0.057(4) 0.007(4)
F4 0.218(11) 0.192(10) 0.225(12) -0.064(9) -0.140(10) 0.047(9)
F5 0.110(6) 0.263(12) 0.168(8) 0.042(8) 0.001(5) 0.087(7)
F6 0.133(7) 0.391(18) 0.142(7) 0.141(10) -0.010(6) 0.061(9)
F7 0.323(18) 0.145(8) 0.187(11) -0.017(8) 0.033(11) -0.125(10)
F8 0.253(12) 0.171(8) 0.196(9) -0.095(8) 0.051(9) -0.095(8)
F9 0.113(7) 0.279(15) 0.242(14) -0.067(12) 0.009(8) -0.061(9)
O1 0.060(3) 0.081(3) 0.058(3) 0.003(3) 0.015(2) -0.003(3)
O2 0.053(3) 0.088(4) 0.069(3) 0.004(3) 0.016(2) 0.008(3)
O3 0.069(3) 0.075(3) 0.071(3) 0.019(3) 0.014(3) 0.005(3)
O4 0.070(3) 0.092(4) 0.073(4) 0.017(3) 0.007(3) 0.014(3)
O5 0.068(3) 0.081(4) 0.085(4) 0.001(3) 0.007(3) 0.002(3)
O6 0.080(4) 0.105(5) 0.067(4) -0.007(3) 0.017(3) 0.008(3)
N1 0.054(4) 0.072(4) 0.079(4) 0.006(3) 0.016(3) 0.001(3)
N2 0.059(4) 0.075(4) 0.074(4) 0.014(3) 0.018(3) 0.009(3)
C2 0.062(4) 0.052(4) 0.058(4) 0.008(3) 0.012(3) 0.013(3)
C3 0.050(4) 0.075(5) 0.058(4) 0.005(4) 0.005(3) 0.010(3)
C5 0.065(5) 0.077(5) 0.058(4) 0.005(4) 0.017(4) 0.012(4)
C6 0.056(4) 0.070(5) 0.071(5) 0.012(4) 0.022(4) 0.018(4)
C7 0.063(4) 0.056(4) 0.069(5) 0.002(3) 0.009(4) 0.013(3)
C8 0.090(6) 0.083(6) 0.062(5) 0.015(4) 0.022(4) 0.010(5)
C9 0.119(8) 0.099(7) 0.071(6) 0.030(5) 0.020(6) 0.033(6)
C10 0.067(5) 0.074(5) 0.067(5) 0.020(4) 0.010(4) 0.014(4)
C11 0.070(5) 0.092(7) 0.090(7) 0.007(5) 0.029(5) 0.019(5)
C12 0.131(10) 0.105(8) 0.088(7) -0.029(6) 0.004(7) 0.002(8)
C13 0.058(5) 0.085(6) 0.123(8) 0.021(6) 0.028(5) 0.002(4)
C14 0.064(5) 0.089(6) 0.103(7) 0.025(5) 0.027(5) 0.007(4)
C15 0.089(7) 0.122(9) 0.097(7) -0.030(7) -0.003(6) 0.011(6)
C16 0.063(5) 0.146(9) 0.074(6) -0.021(6) 0.012(4) 0.016(6)
C17 0.080(6) 0.103(7) 0.063(5) 0.004(5) 0.012(4) 0.023(5)
C18 0.048(5) 0.134(9) 0.112(8) 0.020(7) 0.014(5) 0.024(5)
C19 0.075(7) 0.138(10) 0.149(11) 0.049(9) 0.014(7) 0.045(7)
C20 0.084(6) 0.104(7) 0.105(7) 0.036(6) 0.021(6) 0.019(6)
C21 0.055(5) 0.094(6) 0.088(6) 0.017(5) 0.002(4) 0.010(4)
C22 0.095(7) 0.102(7) 0.071(6) 0.001(5) 0.012(5) 0.045(6)
C23 0.070(5) 0.074(5) 0.080(6) 0.000(4) 0.001(4) 0.005(4)
C24 0.091(7) 0.082(6) 0.092(7) -0.013(5) 0.001(6) 0.004(5)
C25 0.060(6) 0.114(8) 0.126(9) 0.010(7) 0.026(5) -0.008(5)
C26 0.160(13) 0.144(11) 0.113(9) 0.069(9) 0.027(9) 0.005(10)
C27 0.117(9) 0.113(9) 0.165(12) 0.078(9) 0.051(9) 0.036(7)
C28 0.116(10) 0.120(10) 0.184(14) 0.072(10) 0.039(9) 0.058(8)
C29 0.096(8) 0.100(7) 0.142(10) 0.058(7) 0.049(7) 0.009(6)
C30 0.111(9) 0.166(13) 0.077(7) 0.019(8) -0.007(7) 0.062(9)
C31 0.159(15) 0.126(12) 0.128(12) -0.042(10) -0.020(11) -0.016(11)
C32 0.112(8) 0.081(6) 0.081(6) 0.023(5) 0.037(5) 0.010(5)
C33 0.112(10) 0.32(2) 0.062(7) -0.070(10) -0.001(6) 0.082(13)
C34 0.141(11) 0.083(7) 0.126(10) 0.023(7) 0.064(9) -0.016(7)
C35 0.175(15) 0.125(11) 0.179(15) 0.088(11) 0.079(13) 0.008(10)
C36 0.095(9) 0.198(15) 0.128(11) 0.026(11) 0.049(8) 0.031(10)
C37 0.138(14) 0.187(17) 0.128(13) -0.015(12) -0.024(11) 0.007(13)
C38 0.098(7) 0.145(10) 0.077(6) -0.001(6) 0.016(5) 0.048(7)

loop_
_atom_type_symbol
_atom_type_description
_atom_type_scat_dispersion_real
_atom_type_scat_dispersion_imag
_atom_type_scat_source
C C 0.0033 0.0016 'International Tables Vol C Tables 4.2.6.8 and 6.1.1.4'
H H 0.0000 0.0000 'International Tables Vol C Tables 4.2.6.8 and 6.1.1.4'
Br Br -0.2901 2.4595 'International Tables Vol C Tables 4.2.6.8 and 6.1.1.4'
Eu Eu -0.1578 3.6682 'International Tables Vol C Tables 4.2.6.8 and 6.1.1.4'
F F 0.0171 0.0103 'International Tables Vol C Tables 4.2.6.8 and 6.1.1.4'
N N 0.0061 0.0033 'International Tables Vol C Tables 4.2.6.8 and 6.1.1.4'
O O 0.0106 0.0060 'International Tables Vol C Tables 4.2.6.8 and 6.1.1.4'
S S 0.1246 0.1234 'International Tables Vol C Tables 4.2.6.8 and 6.1.1.4'

loop_
_geom_angle_atom_site_label_1
_geom_angle_atom_site_label_2
_geom_angle_atom_site_label_3
_geom_angle
O5 Eu1 O6 71.9(2)
O5 Eu1 O1 147.2(2)
O6 Eu1 O1 136.1(2)
O5 Eu1 O4 77.6(2)
O6 Eu1 O4 83.3(2)
O1 Eu1 O4 116.4(2)
O5 Eu1 O3 137.1(2)
O6 Eu1 O3 75.1(2)
O1 Eu1 O3 74.97(19)
O4 Eu1 O3 72.1(2)
O5 Eu1 O2 81.6(2)
O6 Eu1 O2 151.9(2)
O1 Eu1 O2 71.91(18)
O4 Eu1 O2 82.3(2)
O3 Eu1 O2 122.31(19)
O5 Eu1 n1 111.4(2)
O6 Eu1 n1 70.8(2)
O1 Eu1 n1 73.8(2)
O4 Eu1 n1 147.1(2)
O3 Eu1 n1 81.7(2)
O2 Eu1 n1 129.5(2)
O5 Eu1 n2 71.2(2)
O6 Eu1 n2 101.3(2)
O1 Eu1 n2 84.4(2)
O4 Eu1 n2 145.0(2)
O3 Eu1 n2 142.8(2)
O2 Eu1 n2 78.0(2)
N1 Eu1 n2 62.8(2)
C23 S1 C7 91.2(4)
C34 S2 C32 90.5(6)
C38 S3 C36 90.6(7)
C2 O1 Eu1 138.9(5)
C6 O2 Eu1 134.7(5)
C8 O3 Eu1 133.9(6)
C17 O4 Eu1 131.5(6)
C24 O5 Eu1 135.3(6)
C22 O6 Eu1 136.6(7)
C13 n1 C3 117.9(7)
C13 n1 Eu1 121.3(6)
C3 n1 Eu1 120.1(5)
C14 n2 C10 117.7(7)
C14 n2 Eu1 122.0(6)
C10 n2 Eu1 119.9(5)
O1 C2 C5 122.6(7)
O1 C2 C7 117.3(7)
C5 C2 C7 120.1(7)
N1 C3 C10 118.4(6)
N1 C3 C21 121.9(7)
C10 C3 C21 119.7(7)
C6 C5 C2 123.6(7)
C6 C5 H5 118.2
C2 C5 H5 118.2
O2 C6 C5 127.9(7)
O2 C6 C11 115.0(7)
C5 C6 C11 117.1(7)
C16 C7 C2 131.6(8)
C16 C7 S1 110.5(6)
C2 C7 S1 117.9(6)
O3 C8 C9 124.4(9)
O3 C8 C32 116.6(9)
C9 C8 C32 118.9(9)
C8 C9 C17 123.1(9)
C8 C9 H9 118.4
C17 C9 H9 118.4
N2 C10 C20 122.5(8)
N2 C10 C3 117.8(7)
C20 C10 C3 119.6(8)
F2 C11 F3 105.3(9)
F2 C11 F1 108.7(8)
F3 C11 F1 104.1(8)
F2 C11 C6 115.7(8)
F3 C11 C6 109.8(7)
F1 C11 C6 112.4(8)
C24 C12 C22 123.3(10)
C24 C12 H12 118.3
C22 C12 H12 118.3
N1 C13 C25 122.5(10)
N1 C13 H13 118.8
C25 C13 H13 118.8
N2 C14 C29 123.9(9)
N2 C14 H14 118.1
C29 C14 H14 118.1
C23 C15 C16 110.2(9)
C23 C15 H15 124.9
C16 C15 H15 124.9
C7 C16 C15 114.1(9)
C7 C16 H16 122.9
C15 C16 H16 122.9
O4 C17 C9 126.7(9)
O4 C17 C30 113.8(10)
C9 C17 C30 119.4(10)
C25 C18 C21 120.9(9)
C25 C18 H18 119.5
C21 C18 H18 119.5
C28 C19 C21 121.1(10)
C28 C19 H19 119.5
C21 C19 H19 119.5
C27 C20 C10 117.8(10)
C27 C20 C28 123.4(10)
C10 C20 C28 118.7(10)
C18 C21 C19 124.4(9)
C18 C21 C3 116.9(9)
C19 C21 C3 118.7(9)
O6 C22 C12 124.3(10)
O6 C22 C38 114.0(11)
C12 C22 C38 121.6(10)
C15 C23 S1 113.9(7)
C15 C23 Br1 124.2(7)
S1 C23 Br1 121.8(6)
O5 C24 C12 128.1(10)
O5 C24 C31 112.8(11)
C12 C24 C31 119.1(11)
C18 C25 C13 119.6(9)
C18 C25 H25 120.2
C13 C25 H25 120.2
C32 C26 C35 112.7(14)
C32 C26 H26 123.6
C35 C26 H26 123.6
C29 C27 C20 120.9(10)
C29 C27 H27 119.6
C20 C27 H27 119.6
C19 C28 C20 122.0(11)
C19 C28 H28 119.0
C20 C28 H28 119.0
C27 C29 C14 117.2(9)
C27 C29 H29 121.4
C14 C29 H29 121.4
F4 C30 F5 107.7(15)
F4 C30 F6 107.6(13)
F5 C30 F6 104.6(12)
F4 C30 C17 112.7(11)
F5 C30 C17 111.7(10)
F6 C30 C17 112.0(12)
F8 C31 F7 112.9(17)
F8 C31 F9 105.9(16)
F7 C31 F9 105.6(19)
F8 C31 C24 114.3(16)
F7 C31 C24 111.9(13)
F9 C31 C24 105.3(14)
C26 C32 C8 130.9(12)
C26 C32 S2 111.1(10)
C8 C32 S2 118.0(7)
C37 C33 C38 118(2)
C37 C33 H33 120.8
C38 C33 H33 120.8
C35 C34 S2 115.2(11)
C35 C34 Br2 125.5(10)
S2 C34 Br2 119.3(9)
C34 C35 C26 110.4(11)
C34 C35 H35 124.8
C26 C35 H35 124.8
C37 C36 S3 105.4(12)
C37 C36 Br3 135.3(15)
S3 C36 Br3 119.3(11)
C33 C37 C36 117.5(19)
C33 C37 H37 121.2
C36 C37 H37 121.2
C33 C38 C22 133.3(15)
C33 C38 S3 107.9(12)
C22 C38 S3 118.5(9)

loop_
_geom_bond_atom_site_label_1
_geom_bond_atom_site_label_2
_geom_bond_distance
Eu1 O5 2.347(6)
Eu1 O6 2.355(6)
Eu1 O1 2.358(5)
Eu1 O4 2.360(6)
Eu1 O3 2.366(5)
Eu1 O2 2.366(5)
Eu1 n1 2.588(6)
Eu1 n2 2.599(7)
Br1 C23 1.860(9)
Br2 C34 1.881(14)
Br3 C36 1.824(15)
S1 C23 1.698(9)
S1 C7 1.718(8)
S2 C34 1.697(11)
S2 C32 1.715(12)
S3 C38 1.678(14)
S3 C36 1.755(15)
F1 C11 1.325(11)
F2 C11 1.293(11)
F3 C11 1.319(11)
F4 C30 1.245(17)
F5 C30 1.261(14)
F6 C30 1.321(16)
F7 C31 1.29(2)
F8 C31 1.274(16)
F9 C31 1.36(2)
O1 C2 1.245(8)
O2 C6 1.255(9)
O3 C8 1.263(10)
O4 C17 1.239(11)
O5 C24 1.249(11)
O6 C22 1.280(12)
N1 C13 1.336(11)
N1 C3 1.359(10)
N2 C14 1.327(10)
N2 C10 1.364(10)
C2 C5 1.431(10)
C2 C7 1.460(11)
C3 C10 1.417(11)
C3 C21 1.424(11)
C5 C6 1.363(11)
C5 H5 0.9300
C6 C11 1.517(11)
C7 C16 1.336(11)
C8 C9 1.401(14)
C8 C32 1.456(13)
C9 C17 1.402(14)
C9 H9 0.9300
C10 C20 1.384(13)
C12 C24 1.362(16)
C12 C22 1.370(16)
C12 H12 0.9300
C13 C25 1.389(13)
C13 H13 0.9300
C14 C29 1.391(14)
C14 H14 0.9300
C15 C23 1.325(15)
C15 C16 1.435(14)
C15 H15 0.9300
C16 H16 0.9300
C17 C30 1.531(14)
C18 C25 1.338(15)
C18 C21 1.385(14)
C18 H18 0.9300
C19 C28 1.325(17)
C19 C21 1.401(15)
C19 H19 0.9300
C20 C27 1.383(15)
C20 C28 1.429(15)
C22 C38 1.487(14)
C24 C31 1.55(2)
C25 H25 0.9300
C26 C32 1.367(14)
C26 C35 1.43(2)
C26 H26 0.9300
C27 C29 1.378(16)
C27 H27 0.9300
C28 H28 0.9300
C29 H29 0.9300
C33 C37 1.20(2)
C33 C38 1.313(15)
C33 H33 0.9300
C34 C35 1.32(2)
C35 H35 0.9300
C36 C37 1.33(2)
C37 H37 0.9300
